data_4343092
loop_
_publ_author_name
'Schneider, Julia'
'Henning, Jens'
'Edrich, Jessica'
'Schubert, Hartmut'
'Wesemann, Lars'

_publ_section_title
;
 Reversibility in Reactions of Linker-Bridged Distannenes with Terminal
 Alkynes at Ambient Temperature.
;
_journal_issue 12
_journal_name_full 'Inorganic chemistry'
_journal_page_first 6020
_journal_page_last 6027
_journal_paper_doi 10.1021/acs.inorgchem.5b00896
_journal_volume 54
_journal_year 2015
_chemical_formula_sum 'C60 H58 Sn2'
_chemical_formula_weight 1016.44
_chemical_name_systematic
;
 ?
;
_space_group_crystal_system triclinic
_space_group_IT_number 2
_space_group_name_Hall '-P 1'
_space_group_name_H-M_alt 'P -1'
_symmetry_space_group_name_Hall '-P 1'
_symmetry_space_group_name_H-M 'P -1'
_atom_sites_solution_hydrogens geom
_audit_creation_method SHELXL-2014
_cell_angle_alpha 104.587(3)
_cell_angle_beta 90.852(3)
_cell_angle_gamma 93.383(3)
_cell_formula_units_Z 2
_cell_length_a 11.6707(6)
_cell_length_b 14.2909(8)
_cell_length_c 14.8600(8)
_cell_measurement_reflns_used 9927
_cell_measurement_temperature 100(2)
_cell_measurement_theta_max 27.6105
_cell_measurement_theta_min 2.5235
_cell_volume 2393.2(2)
_computing_cell_refinement 'APEX2 v2011.8-0 (Bruker AXS)'
_computing_data_collection 'Bruker APEX2'
_computing_data_reduction 'SAINT V7.68A (Bruker AXS, 2009)'
_computing_structure_refinement 'SHELXL-2014 (Sheldrick, 2014)'
_computing_structure_solution 'SHELXS-97 (Sheldrick, 2008)'
_diffrn_ambient_temperature 100(2)
_diffrn_detector_area_resol_mean 8.3333
_diffrn_measured_fraction_theta_full 0.996
_diffrn_measured_fraction_theta_max 0.984
_diffrn_measurement_device_type 'Bruker APEX-II CCD'
_diffrn_measurement_method '\f and \w scans'
_diffrn_radiation_type MoK\a
_diffrn_radiation_wavelength 0.71073
_diffrn_reflns_av_R_equivalents 0.0340
_diffrn_reflns_av_unetI/netI 0.0279
_diffrn_reflns_laue_measured_fraction_full 0.996
_diffrn_reflns_laue_measured_fraction_max 0.984
_diffrn_reflns_limit_h_max 15
_diffrn_reflns_limit_h_min -14
_diffrn_reflns_limit_k_max 18
_diffrn_reflns_limit_k_min -18
_diffrn_reflns_limit_l_max 19
_diffrn_reflns_limit_l_min -19
_diffrn_reflns_number 30593
_diffrn_reflns_point_group_measured_fraction_full 0.996
_diffrn_reflns_point_group_measured_fraction_max 0.984
_diffrn_reflns_theta_full 25.242
_diffrn_reflns_theta_max 27.683
_diffrn_reflns_theta_min 2.524
_diffrn_source 'fine-focus sealed tube'
_exptl_absorpt_coefficient_mu 1.082
_exptl_absorpt_correction_T_max 0.85
_exptl_absorpt_correction_T_min 0.71
_exptl_absorpt_correction_type numerical
_exptl_absorpt_process_details 'SADABS V2008/1 (Bruker AXS)'
_exptl_crystal_colour 'clear green-violet'
_exptl_crystal_density_diffrn 1.411
_exptl_crystal_density_method 'not measured'
_exptl_crystal_description prism
_exptl_crystal_F_000 1036
_exptl_crystal_size_max 0.445
_exptl_crystal_size_mid 0.207
_exptl_crystal_size_min 0.154
_refine_diff_density_max 0.794
_refine_diff_density_min -0.537
_refine_diff_density_rms 0.063
_refine_ls_extinction_method none
_refine_ls_goodness_of_fit_ref 1.045
_refine_ls_hydrogen_treatment constr
_refine_ls_matrix_type full
_refine_ls_number_parameters 570
_refine_ls_number_reflns 11045
_refine_ls_number_restraints 0
_refine_ls_restrained_S_all 1.045
_refine_ls_R_factor_all 0.0255
_refine_ls_R_factor_gt 0.0210
_refine_ls_shift/su_max 0.002
_refine_ls_shift/su_mean 0.000
_refine_ls_structure_factor_coef Fsqd
_refine_ls_weighting_details 'w=1/[\s^2^(Fo^2^)+(0.0254P)^2^+0.9901P] where P=(Fo^2^+2Fc^2^)/3'
_refine_ls_weighting_scheme calc
_refine_ls_wR_factor_gt 0.0544
_refine_ls_wR_factor_ref 0.0564
_reflns_Friedel_coverage 0.000
_reflns_number_gt 9735
_reflns_number_total 11045
_reflns_threshold_expression 'I > 2\s(I)'
_cod_data_source_file 1_js2_0m_Final.cif
_cod_data_source_block shelx
_cod_depositor_comments 'Adding full bibliography for 4343090--4343095.cif.'
_cod_database_code 4343092
_shelx_space_group_comment
;
The symmetry employed for this shelxl refinement is uniquely defined
by the following loop, which should always be used as a source of
symmetry information in preference to the above space-group names.
They are only intended as comments.
;
_shelx_estimated_absorpt_t_min 0.645
_shelx_estimated_absorpt_t_max 0.851
_shelxl_version_number 2014-3

loop_
_space_group_symop_operation_xyz
'x, y, z'
'-x, -y, -z'

loop_
_atom_site_label
_atom_site_type_symbol
_atom_site_fract_x
_atom_site_fract_y
_atom_site_fract_z
_atom_site_U_iso_or_equiv
_atom_site_adp_type
_atom_site_occupancy
_atom_site_site_symmetry_order
_atom_site_calc_flag
_atom_site_refinement_flags_posn
_atom_site_refinement_flags_adp
Sn1 Sn 0.25597(2) 0.28669(2) 0.34746(2) 0.01641(4) Uani 1 1 d . .
Sn2 Sn 0.32049(2) 0.27373(2) 0.16534(2) 0.01603(4) Uani 1 1 d . .
C1 C 0.08709(13) 0.21420(12) 0.36098(12) 0.0158(3) Uani 1 1 d . .
C2 C -0.01145(14) 0.21372(12) 0.30481(12) 0.0171(3) Uani 1 1 d . .
C3 C -0.11617(15) 0.17143(13) 0.32509(13) 0.0227(4) Uani 1 1 d . .
H14 H -0.1828 0.1725 0.2879 0.027 Uiso 1 1 calc R U
C4 C -0.12381(15) 0.12817(14) 0.39847(14) 0.0250(4) Uani 1 1 d . .
H13 H -0.1956 0.1010 0.4124 0.030 Uiso 1 1 calc R U
C5 C -0.02621(15) 0.12477(13) 0.45142(13) 0.0212(4) Uani 1 1 d . .
H1 H -0.0308 0.0929 0.5003 0.025 Uiso 1 1 calc R U
C6 C 0.07895(14) 0.16766(11) 0.43380(12) 0.0164(3) Uani 1 1 d . .
C7 C 0.18296(14) 0.16047(12) 0.49101(12) 0.0166(3) Uani 1 1 d . .
C8 C 0.24562(15) 0.07689(12) 0.46597(12) 0.0190(3) Uani 1 1 d . .
C9 C 0.33972(15) 0.06837(13) 0.52182(13) 0.0227(4) Uani 1 1 d . .
H2 H 0.3802 0.0110 0.5061 0.027 Uiso 1 1 calc R U
C10 C 0.37585(15) 0.14140(13) 0.59981(13) 0.0221(4) Uani 1 1 d . .
C11 C 0.47608(18) 0.13137(16) 0.66079(15) 0.0326(4) Uani 1 1 d . .
H5 H 0.5321 0.1866 0.6665 0.049 Uiso 1 1 calc R U
H4 H 0.5124 0.0711 0.6330 0.049 Uiso 1 1 calc R U
H3 H 0.4491 0.1299 0.7226 0.049 Uiso 1 1 calc R U
C12 C 0.31586(15) 0.22475(13) 0.62084(12) 0.0208(3) Uani 1 1 d . .
H6 H 0.3417 0.2764 0.6723 0.025 Uiso 1 1 calc R U
C13 C 0.21933(15) 0.23522(12) 0.56927(12) 0.0182(3) Uani 1 1 d . .
C14 C 0.15646(17) 0.32674(13) 0.59891(13) 0.0244(4) Uani 1 1 d . .
H7 H 0.0860 0.3205 0.5606 0.037 Uiso 1 1 calc R U
H8 H 0.2057 0.3819 0.5909 0.037 Uiso 1 1 calc R U
H9 H 0.1369 0.3373 0.6645 0.037 Uiso 1 1 calc R U
C15 C 0.21392(16) -0.00091(13) 0.37883(13) 0.0246(4) Uani 1 1 d . .
H12 H 0.2629 -0.0552 0.3747 0.037 Uiso 1 1 calc R U
H11 H 0.2249 0.0254 0.3245 0.037 Uiso 1 1 calc R U
H10 H 0.1333 -0.0237 0.3805 0.037 Uiso 1 1 calc R U
C16 C -0.00679(13) 0.25291(12) 0.22043(12) 0.0175(3) Uani 1 1 d . .
C17 C -0.04059(14) 0.34696(13) 0.22463(12) 0.0187(3) Uani 1 1 d . .
C18 C -0.03294(15) 0.38194(13) 0.14556(13) 0.0220(4) Uani 1 1 d . .
H15 H -0.0542 0.4458 0.1488 0.026 Uiso 1 1 calc R U
C19 C 0.00489(16) 0.32614(14) 0.06186(13) 0.0248(4) Uani 1 1 d . .
C20 C 0.0150(2) 0.36631(17) -0.02265(15) 0.0359(5) Uani 1 1 d . .
H16 H 0.0820 0.4126 -0.0144 0.054 Uiso 1 1 calc R U
H17 H -0.0545 0.3991 -0.0305 0.054 Uiso 1 1 calc R U
H18 H 0.0240 0.3132 -0.0780 0.054 Uiso 1 1 calc R U
C21 C 0.03465(16) 0.23246(14) 0.05836(13) 0.0242(4) Uani 1 1 d . .
H22 H 0.0593 0.1930 0.0014 0.029 Uiso 1 1 calc R U
C22 C 0.02918(14) 0.19497(13) 0.13644(12) 0.0202(3) Uani 1 1 d . .
C23 C 0.06353(16) 0.09296(13) 0.12828(13) 0.0244(4) Uani 1 1 d . .
H21 H 0.0767 0.0615 0.0630 0.037 Uiso 1 1 calc R U
H20 H 0.0020 0.0562 0.1512 0.037 Uiso 1 1 calc R U
H19 H 0.1342 0.0950 0.1654 0.037 Uiso 1 1 calc R U
C24 C -0.08823(16) 0.40785(13) 0.31217(13) 0.0236(4) Uani 1 1 d . .
H24 H -0.0885 0.4753 0.3082 0.035 Uiso 1 1 calc R U
H23 H -0.0403 0.4045 0.3659 0.035 Uiso 1 1 calc R U
H25 H -0.1669 0.3834 0.3194 0.035 Uiso 1 1 calc R U
C25 C 0.47968(13) 0.24681(11) 0.09113(11) 0.0149(3) Uani 1 1 d . .
C26 C 0.58332(14) 0.25855(12) 0.14328(12) 0.0159(3) Uani 1 1 d . .
C27 C 0.68733(14) 0.24436(12) 0.09742(12) 0.0190(3) Uani 1 1 d . .
H26 H 0.7577 0.2532 0.1324 0.023 Uiso 1 1 calc R U
C28 C 0.68785(14) 0.21738(13) 0.00102(13) 0.0209(4) Uani 1 1 d . .
H39 H 0.7586 0.2092 -0.0299 0.025 Uiso 1 1 calc R U
C29 C 0.58516(15) 0.20226(13) -0.05039(12) 0.0200(3) Uani 1 1 d . .
H27 H 0.5861 0.1822 -0.1164 0.024 Uiso 1 1 calc R U
C30 C 0.48026(14) 0.21615(12) -0.00624(12) 0.0162(3) Uani 1 1 d . .
C31 C 0.37067(14) 0.19505(12) -0.06360(11) 0.0158(3) Uani 1 1 d . .
C32 C 0.30716(14) 0.10643(12) -0.07122(12) 0.0176(3) Uani 1 1 d . .
C33 C 0.34330(15) 0.03439(12) -0.01905(13) 0.0214(4) Uani 1 1 d . .
H30 H 0.2929 -0.0249 -0.0380 0.032 Uiso 1 1 calc R U
H29 H 0.3377 0.0624 0.0480 0.032 Uiso 1 1 calc R U
H28 H 0.4228 0.0190 -0.0333 0.032 Uiso 1 1 calc R U
C34 C 0.21039(15) 0.08319(13) -0.13085(12) 0.0205(3) Uani 1 1 d . .
H31 H 0.1696 0.0221 -0.1382 0.025 Uiso 1 1 calc R U
C35 C 0.17214(15) 0.14683(14) -0.17969(12) 0.0223(4) Uani 1 1 d . .
C36 C 0.06706(17) 0.12032(16) -0.24384(15) 0.0328(4) Uani 1 1 d . .
H32 H -0.0022 0.1324 -0.2073 0.049 Uiso 1 1 calc R U
H33 H 0.0658 0.0516 -0.2768 0.049 Uiso 1 1 calc R U
H34 H 0.0694 0.1598 -0.2891 0.049 Uiso 1 1 calc R U
C37 C 0.23351(15) 0.23535(14) -0.16830(12) 0.0216(4) Uani 1 1 d . .
H35 H 0.2060 0.2809 -0.1989 0.026 Uiso 1 1 calc R U
C38 C 0.33419(15) 0.25975(13) -0.11353(12) 0.0192(3) Uani 1 1 d . .
C39 C 0.40332(16) 0.35241(13) -0.11359(13) 0.0245(4) Uani 1 1 d . .
H36 H 0.4484 0.3425 -0.1699 0.037 Uiso 1 1 calc R U
H38 H 0.4551 0.3708 -0.0586 0.037 Uiso 1 1 calc R U
H37 H 0.3513 0.4041 -0.1122 0.037 Uiso 1 1 calc R U
C40 C 0.58053(13) 0.28429(12) 0.24729(11) 0.0158(3) Uani 1 1 d . .
C41 C 0.56737(14) 0.21060(12) 0.29420(12) 0.0185(3) Uani 1 1 d . .
C42 C 0.56198(14) 0.23597(13) 0.39073(12) 0.0200(3) Uani 1 1 d . .
H47 H 0.5524 0.1861 0.4224 0.024 Uiso 1 1 calc R U
C43 C 0.57014(14) 0.33199(13) 0.44229(12) 0.0195(3) Uani 1 1 d . .
C44 C 0.58550(14) 0.40406(13) 0.39488(12) 0.0200(3) Uani 1 1 d . .
H40 H 0.5927 0.4700 0.4293 0.024 Uiso 1 1 calc R U
C45 C 0.59064(14) 0.38219(12) 0.29827(12) 0.0175(3) Uani 1 1 d . .
C46 C 0.60874(16) 0.46239(13) 0.24955(13) 0.0226(4) Uani 1 1 d . .
H41 H 0.6071 0.5252 0.2950 0.034 Uiso 1 1 calc R U
H43 H 0.5476 0.4564 0.2022 0.034 Uiso 1 1 calc R U
H42 H 0.6833 0.4576 0.2198 0.034 Uiso 1 1 calc R U
C47 C 0.55656(16) 0.35739(15) 0.54598(13) 0.0255(4) Uani 1 1 d . .
H45 H 0.4747 0.3562 0.5598 0.038 Uiso 1 1 calc R U
H44 H 0.5923 0.4223 0.5734 0.038 Uiso 1 1 calc R U
H46 H 0.5938 0.3102 0.5724 0.038 Uiso 1 1 calc R U
C48 C 0.55563(18) 0.10517(13) 0.24207(14) 0.0267(4) Uani 1 1 d . .
H48A H 0.5613 0.0996 0.1752 0.040 Uiso 1 1 calc R U
H48B H 0.6171 0.0708 0.2628 0.040 Uiso 1 1 calc R U
H48C H 0.4809 0.0766 0.2544 0.040 Uiso 1 1 calc R U
C49 C 0.29843(14) 0.42669(12) 0.18864(12) 0.0167(3) Uani 1 1 d . .
C50 C 0.32333(15) 0.47779(13) 0.12249(12) 0.0209(3) Uani 1 1 d . .
H58 H 0.3602 0.4457 0.0678 0.025 Uiso 1 1 calc R U
C51 C 0.29671(16) 0.57527(13) 0.13205(13) 0.0227(4) Uani 1 1 d . .
H51 H 0.3136 0.6069 0.0843 0.027 Uiso 1 1 calc R U
C52 C 0.24611(15) 0.62283(13) 0.21182(13) 0.0202(3) Uani 1 1 d . .
C53 C 0.20785(16) 0.72510(13) 0.24460(13) 0.0254(4) Uani 1 1 d . .
H56 H 0.1438 0.7355 0.2046 0.030 Uiso 1 1 calc R U
H57 H 0.2721 0.7732 0.2437 0.030 Uiso 1 1 calc R U
C54 C 0.16823(17) 0.73354(13) 0.34579(14) 0.0269(4) Uani 1 1 d . .
H53 H 0.2205 0.7797 0.3912 0.032 Uiso 1 1 calc R U
H52 H 0.0893 0.7557 0.3534 0.032 Uiso 1 1 calc R U
C55 C 0.17240(15) 0.63202(12) 0.35900(13) 0.0202(3) Uani 1 1 d . .
C56 C 0.14386(15) 0.59344(13) 0.43170(13) 0.0218(4) Uani 1 1 d . .
H55 H 0.1122 0.6319 0.4862 0.026 Uiso 1 1 calc R U
C57 C 0.16278(14) 0.49430(13) 0.42377(12) 0.0199(3) Uani 1 1 d . .
H54 H 0.1417 0.4677 0.4741 0.024 Uiso 1 1 calc R U
C58 C 0.21009(14) 0.43386(12) 0.34705(12) 0.0165(3) Uani 1 1 d . .
C59 C 0.24329(13) 0.47482(12) 0.27172(11) 0.0156(3) Uani 1 1 d . .
C60 C 0.22080(14) 0.57266(12) 0.28042(12) 0.0172(3) Uani 1 1 d . .

loop_
_atom_site_aniso_label
_atom_site_aniso_U_11
_atom_site_aniso_U_22
_atom_site_aniso_U_33
_atom_site_aniso_U_23
_atom_site_aniso_U_13
_atom_site_aniso_U_12
Sn1 0.01200(6) 0.01763(6) 0.02100(6) 0.00738(5) 0.00236(4) 0.00099(4)
Sn2 0.01305(6) 0.01605(6) 0.01887(6) 0.00399(5) 0.00329(4) 0.00102(4)
C1 0.0131(7) 0.0172(8) 0.0165(8) 0.0033(6) 0.0022(6) 0.0007(6)
C2 0.0153(8) 0.0185(8) 0.0174(8) 0.0041(7) 0.0014(6) 0.0028(6)
C3 0.0135(8) 0.0268(9) 0.0273(10) 0.0062(8) -0.0011(7) -0.0002(7)
C4 0.0160(8) 0.0274(9) 0.0318(10) 0.0087(8) 0.0056(7) -0.0026(7)
C5 0.0224(9) 0.0209(8) 0.0223(9) 0.0086(7) 0.0065(7) 0.0012(7)
C6 0.0164(8) 0.0146(7) 0.0179(8) 0.0030(6) 0.0022(6) 0.0024(6)
C7 0.0177(8) 0.0174(8) 0.0168(8) 0.0082(7) 0.0023(6) 0.0010(6)
C8 0.0207(8) 0.0184(8) 0.0193(8) 0.0068(7) 0.0036(7) 0.0026(6)
C9 0.0222(9) 0.0229(9) 0.0253(9) 0.0091(7) 0.0038(7) 0.0067(7)
C10 0.0200(8) 0.0290(9) 0.0207(9) 0.0120(8) 0.0004(7) 0.0035(7)
C11 0.0297(10) 0.0388(11) 0.0314(11) 0.0119(9) -0.0075(8) 0.0075(9)
C12 0.0223(9) 0.0245(9) 0.0160(8) 0.0060(7) 0.0001(7) -0.0001(7)
C13 0.0210(8) 0.0191(8) 0.0159(8) 0.0067(7) 0.0029(6) 0.0022(6)
C14 0.0301(10) 0.0224(9) 0.0199(9) 0.0025(7) -0.0010(7) 0.0075(7)
C15 0.0273(9) 0.0183(8) 0.0261(10) 0.0011(7) 0.0007(7) 0.0045(7)
C16 0.0111(7) 0.0225(8) 0.0185(8) 0.0052(7) -0.0024(6) -0.0006(6)
C17 0.0136(8) 0.0227(8) 0.0190(8) 0.0040(7) -0.0033(6) 0.0017(6)
C18 0.0197(8) 0.0229(9) 0.0240(9) 0.0069(7) -0.0025(7) 0.0038(7)
C19 0.0237(9) 0.0318(10) 0.0200(9) 0.0082(8) -0.0012(7) 0.0038(7)
C20 0.0462(13) 0.0422(12) 0.0242(10) 0.0157(9) 0.0030(9) 0.0112(10)
C21 0.0241(9) 0.0293(9) 0.0177(9) 0.0029(8) -0.0005(7) 0.0042(7)
C22 0.0160(8) 0.0227(8) 0.0202(9) 0.0024(7) -0.0024(6) 0.0011(6)
C23 0.0248(9) 0.0214(9) 0.0250(9) 0.0020(7) 0.0004(7) 0.0018(7)
C24 0.0225(9) 0.0251(9) 0.0230(9) 0.0043(8) 0.0006(7) 0.0071(7)
C25 0.0140(7) 0.0152(7) 0.0158(8) 0.0044(6) 0.0008(6) 0.0004(6)
C26 0.0158(8) 0.0148(7) 0.0175(8) 0.0051(6) 0.0001(6) -0.0001(6)
C27 0.0130(8) 0.0212(8) 0.0231(9) 0.0063(7) -0.0018(6) 0.0000(6)
C28 0.0150(8) 0.0269(9) 0.0225(9) 0.0086(7) 0.0058(7) 0.0026(7)
C29 0.0203(8) 0.0251(9) 0.0153(8) 0.0061(7) 0.0028(6) 0.0011(7)
C30 0.0163(8) 0.0169(8) 0.0157(8) 0.0049(6) -0.0009(6) -0.0001(6)
C31 0.0148(7) 0.0214(8) 0.0100(7) 0.0015(6) 0.0008(6) 0.0022(6)
C32 0.0168(8) 0.0194(8) 0.0158(8) 0.0023(7) 0.0016(6) 0.0042(6)
C33 0.0230(9) 0.0187(8) 0.0223(9) 0.0046(7) -0.0029(7) 0.0023(7)
C34 0.0179(8) 0.0215(8) 0.0202(9) 0.0021(7) -0.0003(7) 0.0003(6)
C35 0.0175(8) 0.0300(9) 0.0184(9) 0.0038(7) -0.0020(7) 0.0035(7)
C36 0.0267(10) 0.0379(11) 0.0329(11) 0.0081(9) -0.0129(8) 0.0021(8)
C37 0.0217(9) 0.0294(9) 0.0161(8) 0.0090(7) 0.0007(7) 0.0066(7)
C38 0.0195(8) 0.0233(8) 0.0147(8) 0.0044(7) 0.0032(6) 0.0028(7)
C39 0.0289(9) 0.0266(9) 0.0198(9) 0.0100(8) 0.0002(7) -0.0012(7)
C40 0.0109(7) 0.0203(8) 0.0159(8) 0.0044(7) -0.0013(6) 0.0010(6)
C41 0.0146(8) 0.0203(8) 0.0211(9) 0.0057(7) -0.0011(6) 0.0027(6)
C42 0.0174(8) 0.0243(9) 0.0207(9) 0.0102(7) -0.0009(6) 0.0020(7)
C43 0.0135(8) 0.0270(9) 0.0176(8) 0.0054(7) -0.0020(6) 0.0009(6)
C44 0.0173(8) 0.0202(8) 0.0206(9) 0.0017(7) -0.0012(6) -0.0005(6)
C45 0.0136(7) 0.0194(8) 0.0193(8) 0.0048(7) -0.0017(6) -0.0011(6)
C46 0.0258(9) 0.0200(8) 0.0220(9) 0.0064(7) -0.0019(7) -0.0030(7)
C47 0.0245(9) 0.0331(10) 0.0180(9) 0.0058(8) -0.0009(7) -0.0013(8)
C48 0.0371(11) 0.0197(9) 0.0243(10) 0.0075(8) 0.0010(8) 0.0023(8)
C49 0.0136(7) 0.0181(8) 0.0180(8) 0.0038(7) -0.0001(6) 0.0015(6)
C50 0.0204(8) 0.0246(9) 0.0185(8) 0.0062(7) 0.0052(7) 0.0037(7)
C51 0.0249(9) 0.0244(9) 0.0220(9) 0.0112(7) 0.0038(7) 0.0031(7)
C52 0.0196(8) 0.0198(8) 0.0227(9) 0.0078(7) -0.0001(7) 0.0025(6)
C53 0.0303(10) 0.0209(9) 0.0272(10) 0.0093(8) 0.0039(8) 0.0062(7)
C54 0.0334(10) 0.0200(9) 0.0290(10) 0.0077(8) 0.0078(8) 0.0085(7)
C55 0.0192(8) 0.0186(8) 0.0229(9) 0.0048(7) 0.0008(7) 0.0036(6)
C56 0.0207(9) 0.0230(9) 0.0208(9) 0.0031(7) 0.0042(7) 0.0034(7)
C57 0.0191(8) 0.0233(9) 0.0184(8) 0.0073(7) 0.0022(6) 0.0004(7)
C58 0.0126(7) 0.0186(8) 0.0183(8) 0.0050(7) -0.0002(6) -0.0004(6)
C59 0.0126(7) 0.0173(8) 0.0163(8) 0.0037(6) -0.0020(6) -0.0003(6)
C60 0.0140(8) 0.0189(8) 0.0187(8) 0.0050(7) -0.0007(6) 0.0009(6)

loop_
_atom_type_symbol
_atom_type_description
_atom_type_scat_dispersion_real
_atom_type_scat_dispersion_imag
_atom_type_scat_source
C C 0.0033 0.0016 'International Tables Vol C Tables 4.2.6.8 and 6.1.1.4'
H H 0.0000 0.0000 'International Tables Vol C Tables 4.2.6.8 and 6.1.1.4'
Sn Sn -0.6537 1.4246 'International Tables Vol C Tables 4.2.6.8 and 6.1.1.4'

loop_
_geom_angle_atom_site_label_1
_geom_angle_atom_site_label_2
_geom_angle_atom_site_label_3
_geom_angle
C58 Sn1 C1 102.10(6)
C58 Sn1 Sn2 84.98(4)
C1 Sn1 Sn2 114.92(4)
C49 Sn2 C25 106.31(6)
C49 Sn2 Sn1 88.63(4)
C25 Sn2 Sn1 134.68(4)
C6 C1 C2 118.79(14)
C6 C1 Sn1 115.93(12)
C2 C1 Sn1 125.26(12)
C3 C2 C1 119.73(15)
C3 C2 C16 118.36(15)
C1 C2 C16 121.84(14)
C4 C3 C2 120.91(17)
C4 C3 H14 119.5
C2 C3 H14 119.5
C3 C4 C5 119.58(16)
C3 C4 H13 120.2
C5 C4 H13 120.2
C4 C5 C6 120.77(16)
C4 C5 H1 119.6
C6 C5 H1 119.6
C5 C6 C1 120.13(16)
C5 C6 C7 119.20(15)
C1 C6 C7 120.64(14)
C13 C7 C8 119.44(16)
C13 C7 C6 121.38(15)
C8 C7 C6 119.18(15)
C9 C8 C7 119.12(16)
C9 C8 C15 120.25(16)
C7 C8 C15 120.61(16)
C10 C9 C8 121.91(16)
C10 C9 H2 119.0
C8 C9 H2 119.0
C12 C10 C9 117.94(17)
C12 C10 C11 120.25(17)
C9 C10 C11 121.81(17)
C10 C11 H5 109.5
C10 C11 H4 109.5
H5 C11 H4 109.5
C10 C11 H3 109.5
H5 C11 H3 109.5
H4 C11 H3 109.5
C10 C12 C13 122.24(17)
C10 C12 H6 118.9
C13 C12 H6 118.9
C12 C13 C7 119.26(16)
C12 C13 C14 118.91(16)
C7 C13 C14 121.84(16)
C13 C14 H7 109.5
C13 C14 H8 109.5
H7 C14 H8 109.5
C13 C14 H9 109.5
H7 C14 H9 109.5
H8 C14 H9 109.5
C8 C15 H12 109.5
C8 C15 H11 109.5
H12 C15 H11 109.5
C8 C15 H10 109.5
H12 C15 H10 109.5
H11 C15 H10 109.5
C22 C16 C17 119.84(16)
C22 C16 C2 119.67(15)
C17 C16 C2 120.47(15)
C18 C17 C16 119.03(16)
C18 C17 C24 120.09(16)
C16 C17 C24 120.85(16)
C17 C18 C19 121.94(17)
C17 C18 H15 119.0
C19 C18 H15 119.0
C18 C19 C21 118.17(17)
C18 C19 C20 121.09(18)
C21 C19 C20 120.73(18)
C19 C20 H16 109.5
C19 C20 H17 109.5
H16 C20 H17 109.5
C19 C20 H18 109.5
H16 C20 H18 109.5
H17 C20 H18 109.5
C19 C21 C22 121.63(17)
C19 C21 H22 119.2
C22 C21 H22 119.2
C21 C22 C16 119.33(16)
C21 C22 C23 119.07(16)
C16 C22 C23 121.60(16)
C22 C23 H21 109.5
C22 C23 H20 109.5
H21 C23 H20 109.5
C22 C23 H19 109.5
H21 C23 H19 109.5
H20 C23 H19 109.5
C17 C24 H24 109.5
C17 C24 H23 109.5
H24 C24 H23 109.5
C17 C24 H25 109.5
H24 C24 H25 109.5
H23 C24 H25 109.5
C30 C25 C26 119.92(14)
C30 C25 Sn2 121.64(12)
C26 C25 Sn2 118.42(12)
C27 C26 C25 119.69(15)
C27 C26 C40 120.99(15)
C25 C26 C40 119.31(14)
C28 C27 C26 120.16(16)
C28 C27 H26 119.9
C26 C27 H26 119.9
C27 C28 C29 120.11(15)
C27 C28 H39 119.9
C29 C28 H39 119.9
C28 C29 C30 120.79(16)
C28 C29 H27 119.6
C30 C29 H27 119.6
C29 C30 C25 119.23(15)
C29 C30 C31 119.42(15)
C25 C30 C31 121.32(14)
C38 C31 C32 119.82(15)
C38 C31 C30 120.99(15)
C32 C31 C30 119.10(14)
C34 C32 C31 119.10(15)
C34 C32 C33 119.17(15)
C31 C32 C33 121.70(15)
C32 C33 H30 109.5
C32 C33 H29 109.5
H30 C33 H29 109.5
C32 C33 H28 109.5
H30 C33 H28 109.5
H29 C33 H28 109.5
C35 C34 C32 121.83(16)
C35 C34 H31 119.1
C32 C34 H31 119.1
C37 C35 C34 118.04(16)
C37 C35 C36 120.96(17)
C34 C35 C36 121.01(17)
C35 C36 H32 109.5
C35 C36 H33 109.5
H32 C36 H33 109.5
C35 C36 H34 109.5
H32 C36 H34 109.5
H33 C36 H34 109.5
C35 C37 C38 122.25(16)
C35 C37 H35 118.9
C38 C37 H35 118.9
C37 C38 C31 118.81(16)
C37 C38 C39 118.97(16)
C31 C38 C39 122.15(16)
C38 C39 H36 109.5
C38 C39 H38 109.5
H36 C39 H38 109.5
C38 C39 H37 109.5
H36 C39 H37 109.5
H38 C39 H37 109.5
C41 C40 C45 119.90(15)
C41 C40 C26 119.82(15)
C45 C40 C26 120.28(14)
C42 C41 C40 119.02(16)
C42 C41 C48 119.53(15)
C40 C41 C48 121.43(16)
C43 C42 C41 122.06(16)
C43 C42 H47 119.0
C41 C42 H47 119.0
C42 C43 C44 118.19(16)
C42 C43 C47 120.83(16)
C44 C43 C47 120.90(16)
C43 C44 C45 121.79(16)
C43 C44 H40 119.1
C45 C44 H40 119.1
C44 C45 C40 119.02(15)
C44 C45 C46 120.17(15)
C40 C45 C46 120.81(15)
C45 C46 H41 109.5
C45 C46 H43 109.5
H41 C46 H43 109.5
C45 C46 H42 109.5
H41 C46 H42 109.5
H43 C46 H42 109.5
C43 C47 H45 109.5
C43 C47 H44 109.5
H45 C47 H44 109.5
C43 C47 H46 109.5
H45 C47 H46 109.5
H44 C47 H46 109.5
C41 C48 H48A 109.5
C41 C48 H48B 109.5
H48A C48 H48B 109.5
C41 C48 H48C 109.5
H48A C48 H48C 109.5
H48B C48 H48C 109.5
C50 C49 C59 118.59(15)
C50 C49 Sn2 122.90(13)
C59 C49 Sn2 118.11(11)
C49 C50 C51 123.63(16)
C49 C50 H58 118.2
C51 C50 H58 118.2
C52 C51 C50 118.47(16)
C52 C51 H51 120.8
C50 C51 H51 120.8
C51 C52 C60 118.94(16)
C51 C52 C53 132.21(16)
C60 C52 C53 108.85(15)
C52 C53 C54 104.81(14)
C52 C53 H56 110.8
C54 C53 H56 110.8
C52 C53 H57 110.8
C54 C53 H57 110.8
H56 C53 H57 108.9
C55 C54 C53 104.77(14)
C55 C54 H53 110.8
C53 C54 H53 110.8
C55 C54 H52 110.8
C53 C54 H52 110.8
H53 C54 H52 108.9
C56 C55 C60 118.78(16)
C56 C55 C54 132.14(17)
C60 C55 C54 108.99(15)
C55 C56 C57 118.37(16)
C55 C56 H55 120.8
C57 C56 H55 120.8
C58 C57 C56 124.17(16)
C58 C57 H54 117.9
C56 C57 H54 117.9
C57 C58 C59 117.64(15)
C57 C58 Sn1 121.70(12)
C59 C58 Sn1 120.10(12)
C60 C59 C49 116.46(15)
C60 C59 C58 116.95(15)
C49 C59 C58 126.58(15)
C55 C60 C52 112.09(15)
C55 C60 C59 124.03(15)
C52 C60 C59 123.87(16)

loop_
_geom_bond_atom_site_label_1
_geom_bond_atom_site_label_2
_geom_bond_distance
Sn1 C58 2.2021(16)
Sn1 C1 2.2077(16)
Sn1 Sn2 2.7838(2)
Sn2 C49 2.1569(16)
Sn2 C25 2.1789(16)
C1 C6 1.407(2)
C1 C2 1.410(2)
C2 C3 1.402(2)
C2 C16 1.497(2)
C3 C4 1.384(3)
C3 H14 0.9500
C4 C5 1.385(3)
C4 H13 0.9500
C5 C6 1.397(2)
C5 H1 0.9500
C6 C7 1.495(2)
C7 C13 1.407(2)
C7 C8 1.410(2)
C8 C9 1.396(2)
C8 C15 1.504(3)
C9 C10 1.391(3)
C9 H2 0.9500
C10 C12 1.387(3)
C10 C11 1.505(3)
C11 H5 0.9800
C11 H4 0.9800
C11 H3 0.9800
C12 C13 1.390(2)
C12 H6 0.9500
C13 C14 1.508(2)
C14 H7 0.9800
C14 H8 0.9800
C14 H9 0.9800
C15 H12 0.9800
C15 H11 0.9800
C15 H10 0.9800
C16 C22 1.398(2)
C16 C17 1.410(2)
C17 C18 1.390(2)
C17 C24 1.506(2)
C18 C19 1.391(3)
C18 H15 0.9500
C19 C21 1.391(3)
C19 C20 1.510(3)
C20 H16 0.9800
C20 H17 0.9800
C20 H18 0.9800
C21 C22 1.396(3)
C21 H22 0.9500
C22 C23 1.511(2)
C23 H21 0.9800
C23 H20 0.9800
C23 H19 0.9800
C24 H24 0.9800
C24 H23 0.9800
C24 H25 0.9800
C25 C30 1.403(2)
C25 C26 1.405(2)
C26 C27 1.401(2)
C26 C40 1.497(2)
C27 C28 1.387(2)
C27 H26 0.9500
C28 C29 1.388(2)
C28 H39 0.9500
C29 C30 1.398(2)
C29 H27 0.9500
C30 C31 1.499(2)
C31 C38 1.403(2)
C31 C32 1.407(2)
C32 C34 1.396(2)
C32 C33 1.511(2)
C33 H30 0.9800
C33 H29 0.9800
C33 H28 0.9800
C34 C35 1.387(3)
C34 H31 0.9500
C35 C37 1.387(3)
C35 C36 1.511(3)
C36 H32 0.9800
C36 H33 0.9800
C36 H34 0.9800
C37 C38 1.395(2)
C37 H35 0.9500
C38 C39 1.510(2)
C39 H36 0.9800
C39 H38 0.9800
C39 H37 0.9800
C40 C41 1.404(2)
C40 C45 1.410(2)
C41 C42 1.392(2)
C41 C48 1.508(2)
C42 C43 1.390(3)
C42 H47 0.9500
C43 C44 1.392(2)
C43 C47 1.504(2)
C44 C45 1.393(2)
C44 H40 0.9500
C45 C46 1.509(2)
C46 H41 0.9800
C46 H43 0.9800
C46 H42 0.9800
C47 H45 0.9800
C47 H44 0.9800
C47 H46 0.9800
C48 H48A 0.9800
C48 H48B 0.9800
C48 H48C 0.9800
C49 C50 1.389(2)
C49 C59 1.435(2)
C50 C51 1.418(2)
C50 H58 0.9500
C51 C52 1.371(3)
C51 H51 0.9500
C52 C60 1.411(2)
C52 C53 1.516(2)
C53 C54 1.557(3)
C53 H56 0.9900
C53 H57 0.9900
C54 C55 1.516(2)
C54 H53 0.9900
C54 H52 0.9900
C55 C56 1.368(2)
C55 C60 1.407(2)
C56 C57 1.423(2)
C56 H55 0.9500
C57 C58 1.389(2)
C57 H54 0.9500
C58 C59 1.436(2)
C59 C60 1.412(2)

loop_
_geom_torsion_atom_site_label_1
_geom_torsion_atom_site_label_2
_geom_torsion_atom_site_label_3
_geom_torsion_atom_site_label_4
_geom_torsion
C6 C1 C2 C3 3.1(2)
Sn1 C1 C2 C3 -175.00(13)
C6 C1 C2 C16 -173.79(16)
Sn1 C1 C2 C16 8.1(2)
C1 C2 C3 C4 -1.4(3)
C16 C2 C3 C4 175.61(17)
C2 C3 C4 C5 -1.4(3)
C3 C4 C5 C6 2.4(3)
C4 C5 C6 C1 -0.7(3)
C4 C5 C6 C7 -178.59(16)
C2 C1 C6 C5 -2.1(2)
Sn1 C1 C6 C5 176.17(12)
C2 C1 C6 C7 175.81(15)
Sn1 C1 C6 C7 -5.9(2)
C5 C6 C7 C13 -95.89(19)
C1 C6 C7 C13 86.2(2)
C5 C6 C7 C8 84.0(2)
C1 C6 C7 C8 -93.94(19)
C13 C7 C8 C9 2.7(2)
C6 C7 C8 C9 -177.18(15)
C13 C7 C8 C15 -175.54(15)
C6 C7 C8 C15 4.6(2)
C7 C8 C9 C10 -2.2(3)
C15 C8 C9 C10 176.06(16)
C8 C9 C10 C12 -0.5(3)
C8 C9 C10 C11 178.97(17)
C9 C10 C12 C13 2.8(3)
C11 C10 C12 C13 -176.70(17)
C10 C12 C13 C7 -2.3(2)
C10 C12 C13 C14 177.77(16)
C8 C7 C13 C12 -0.6(2)
C6 C7 C13 C12 179.33(15)
C8 C7 C13 C14 179.40(15)
C6 C7 C13 C14 -0.7(2)
C3 C2 C16 C22 -94.8(2)
C1 C2 C16 C22 82.2(2)
C3 C2 C16 C17 84.0(2)
C1 C2 C16 C17 -99.12(19)
C22 C16 C17 C18 -2.6(2)
C2 C16 C17 C18 178.65(15)
C22 C16 C17 C24 175.26(16)
C2 C16 C17 C24 -3.4(2)
C16 C17 C18 C19 1.3(3)
C24 C17 C18 C19 -176.58(16)
C17 C18 C19 C21 0.5(3)
C17 C18 C19 C20 -178.66(18)
C18 C19 C21 C22 -1.1(3)
C20 C19 C21 C22 178.06(18)
C19 C21 C22 C16 -0.2(3)
C19 C21 C22 C23 -179.53(17)
C17 C16 C22 C21 2.1(3)
C2 C16 C22 C21 -179.21(15)
C17 C16 C22 C23 -178.58(16)
C2 C16 C22 C23 0.1(2)
C30 C25 C26 C27 3.3(2)
Sn2 C25 C26 C27 -178.23(12)
C30 C25 C26 C40 -175.57(15)
Sn2 C25 C26 C40 2.90(19)
C25 C26 C27 C28 -1.0(2)
C40 C26 C27 C28 177.84(16)
C26 C27 C28 C29 -1.4(3)
C27 C28 C29 C30 1.5(3)
C28 C29 C30 C25 0.7(3)
C28 C29 C30 C31 -177.37(16)
C26 C25 C30 C29 -3.2(2)
Sn2 C25 C30 C29 178.42(12)
C26 C25 C30 C31 174.92(15)
Sn2 C25 C30 C31 -3.5(2)
C29 C30 C31 C38 -76.9(2)
C25 C30 C31 C38 105.01(19)
C29 C30 C31 C32 99.57(19)
C25 C30 C31 C32 -78.5(2)
C38 C31 C32 C34 1.9(2)
C30 C31 C32 C34 -174.62(15)
C38 C31 C32 C33 179.81(15)
C30 C31 C32 C33 3.3(2)
C31 C32 C34 C35 -2.9(3)
C33 C32 C34 C35 179.16(16)
C32 C34 C35 C37 0.4(3)
C32 C34 C35 C36 -179.93(17)
C34 C35 C37 C38 3.2(3)
C36 C35 C37 C38 -176.50(17)
C35 C37 C38 C31 -4.1(3)
C35 C37 C38 C39 172.93(17)
C32 C31 C38 C37 1.5(2)
C30 C31 C38 C37 177.93(15)
C32 C31 C38 C39 -175.47(16)
C30 C31 C38 C39 1.0(2)
C27 C26 C40 C41 -91.2(2)
C25 C26 C40 C41 87.68(19)
C27 C26 C40 C45 89.1(2)
C25 C26 C40 C45 -92.08(19)
C45 C40 C41 C42 1.4(2)
C26 C40 C41 C42 -178.35(15)
C45 C40 C41 C48 179.65(16)
C26 C40 C41 C48 -0.1(2)
C40 C41 C42 C43 -0.5(3)
C48 C41 C42 C43 -178.79(16)
C41 C42 C43 C44 -0.8(3)
C41 C42 C43 C47 176.11(16)
C42 C43 C44 C45 1.2(3)
C47 C43 C44 C45 -175.68(16)
C43 C44 C45 C40 -0.3(3)
C43 C44 C45 C46 -179.30(16)
C41 C40 C45 C44 -1.0(2)
C26 C40 C45 C44 178.76(15)
C41 C40 C45 C46 177.98(15)
C26 C40 C45 C46 -2.3(2)
C59 C49 C50 C51 -0.4(3)
Sn2 C49 C50 C51 172.21(14)
C49 C50 C51 C52 1.6(3)
C50 C51 C52 C60 -1.0(3)
C50 C51 C52 C53 179.45(19)
C51 C52 C53 C54 -174.7(2)
C60 C52 C53 C54 5.8(2)
C52 C53 C54 C55 -7.0(2)
C53 C54 C55 C56 -177.45(19)
C53 C54 C55 C60 6.0(2)
C60 C55 C56 C57 -1.0(3)
C54 C55 C56 C57 -177.27(19)
C55 C56 C57 C58 0.9(3)
C56 C57 C58 C59 0.9(3)
C56 C57 C58 Sn1 172.37(13)
C50 C49 C59 C60 -1.4(2)
Sn2 C49 C59 C60 -174.32(11)
C50 C49 C59 C58 179.41(16)
Sn2 C49 C59 C58 6.5(2)
C57 C58 C59 C60 -2.4(2)
Sn1 C58 C59 C60 -174.04(11)
C57 C58 C59 C49 176.79(16)
Sn1 C58 C59 C49 5.2(2)
C56 C55 C60 C52 -179.65(16)
C54 C55 C60 C52 -2.6(2)
C56 C55 C60 C59 -0.7(3)
C54 C55 C60 C59 176.41(16)
C51 C52 C60 C55 178.22(16)
C53 C52 C60 C55 -2.2(2)
C51 C52 C60 C59 -0.8(3)
C53 C52 C60 C59 178.84(16)
C49 C59 C60 C55 -176.88(16)
C58 C59 C60 C55 2.4(2)
C49 C59 C60 C52 2.0(2)
C58 C59 C60 C52 -178.71(16)
